data_4345647
loop_
_publ_author_name
'Wong, Ho-Yin'
'Lo, Wai-Sum'
'Chan, Wesley Ting Kwok'
'Law, Ga-Lai'

_publ_section_title
;
 Mechanistic Investigation of Inducing Triboluminescence in
 Lanthanide(III) \b-Diketonate Complexes.
;
_journal_issue 9
_journal_name_full 'Inorganic chemistry'
_journal_page_first 5135
_journal_page_last 5140
_journal_paper_doi 10.1021/acs.inorgchem.7b00273
_journal_volume 56
_journal_year 2017
_chemical_formula_moiety '2(C57 H41 Eu N2 O6), 4(C2 H3 N), C2 N'
_chemical_formula_sum 'C124 H94 Eu2 N9 O12'
_chemical_formula_weight 2206.00
_chemical_name_systematic
; 
 ? 
;
_space_group_IT_number 14
_symmetry_cell_setting monoclinic
_symmetry_space_group_name_Hall '-P 2ybc'
_symmetry_space_group_name_H-M 'P 1 21/c 1'
_atom_sites_solution_hydrogens geom
_atom_sites_solution_primary direct
_atom_sites_solution_secondary difmap
_audit_creation_method SHELXL-97
_cell_angle_alpha 90.00
_cell_angle_beta 106.121(2)
_cell_angle_gamma 90.00
_cell_formula_units_Z 2
_cell_length_a 12.0733(8)
_cell_length_b 32.986(2)
_cell_length_c 13.4884(10)
_cell_measurement_reflns_used 9634
_cell_measurement_temperature 150(2)
_cell_measurement_theta_max 27.54
_cell_measurement_theta_min 2.36
_cell_volume 5160.5(6)
_computing_cell_refinement 'Bruker APEX3'
_computing_data_collection 'Bruker APEX3'
_computing_data_reduction 'Bruker SAINT'
_computing_molecular_graphics 'Bruker SHELXTL'
_computing_publication_material 'Bruker SHELXTL'
_computing_structure_refinement 'SHELXL-97 (Sheldrick, 1997)'
_computing_structure_solution 'SHELXS-97 (Sheldrick, 1990)'
_diffrn_ambient_temperature 150(2)
_diffrn_measured_fraction_theta_full 0.999
_diffrn_measured_fraction_theta_max 0.999
_diffrn_measurement_device_type 'Photon-100 CMOS area detector'
_diffrn_measurement_method 'phi and omega scans'
_diffrn_radiation_monochromator graphite
_diffrn_radiation_source 'micro-focus sealed tube'
_diffrn_radiation_type MoK\a
_diffrn_radiation_wavelength 0.71073
_diffrn_reflns_av_R_equivalents 0.0365
_diffrn_reflns_av_sigmaI/netI 0.0185
_diffrn_reflns_limit_h_max 15
_diffrn_reflns_limit_h_min -15
_diffrn_reflns_limit_k_max 42
_diffrn_reflns_limit_k_min -42
_diffrn_reflns_limit_l_max 17
_diffrn_reflns_limit_l_min -17
_diffrn_reflns_number 117644
_diffrn_reflns_theta_full 27.55
_diffrn_reflns_theta_max 27.55
_diffrn_reflns_theta_min 2.10
_exptl_absorpt_coefficient_mu 1.273
_exptl_absorpt_correction_T_max 0.7456
_exptl_absorpt_correction_T_min 0.6825
_exptl_absorpt_correction_type multi-scan
_exptl_absorpt_process_details 'SAINT ver 8.34A; BRUKER SADABS'
_exptl_crystal_colour yellow
_exptl_crystal_density_diffrn 1.420
_exptl_crystal_density_method 'not measured'
_exptl_crystal_description Block
_exptl_crystal_F_000 2246
_exptl_crystal_size_max 0.26
_exptl_crystal_size_mid 0.18
_exptl_crystal_size_min 0.16
_refine_diff_density_max 0.674
_refine_diff_density_min -1.049
_refine_diff_density_rms 0.063
_refine_ls_extinction_method none
_refine_ls_goodness_of_fit_ref 1.135
_refine_ls_hydrogen_treatment mixed
_refine_ls_matrix_type full
_refine_ls_number_parameters 679
_refine_ls_number_reflns 11908
_refine_ls_number_restraints 30
_refine_ls_restrained_S_all 1.146
_refine_ls_R_factor_all 0.0339
_refine_ls_R_factor_gt 0.0275
_refine_ls_shift/su_max 0.003
_refine_ls_shift/su_mean 0.000
_refine_ls_structure_factor_coef Fsqd
_refine_ls_weighting_details 'calc w=1/[\s^2^(Fo^2^)+(0.0154P)^2^+6.0386P] where P=(Fo^2^+2Fc^2^)/3'
_refine_ls_weighting_scheme calc
_refine_ls_wR_factor_gt 0.0563
_refine_ls_wR_factor_ref 0.0582
_reflns_number_gt 10646
_reflns_number_total 11908
_reflns_threshold_expression >2sigma(I)
_cod_data_source_file ic7b00273_si_003.cif
_cod_data_source_block bcwhy37
_cod_depositor_comments
;
The following automatic conversions were performed:

'_symmetry_cell_setting' value 'Monoclinic' changed to 'monoclinic'
according to
/home/data/users/saulius/crontab/automatic-downloads/rss-feeds/ACS/lib/dictionaries/cif_core.dic
dictionary named 'cif_core.dic' version 2.4.2 from 2011-04-26.

Automatic conversion script
Id: cif_fix_values 4973 2017-02-22 13:04:09Z antanas 

 Adding full bibliography for 4345646--4345650.cif.
;
_cod_original_sg_symbol_H-M 'P 21/c'
_cod_database_code 4345647

loop_
_symmetry_equiv_pos_as_xyz
'x, y, z'
'-x, y+1/2, -z+1/2'
'-x, -y, -z'
'x, -y-1/2, z-1/2'

loop_
_atom_site_label
_atom_site_type_symbol
_atom_site_fract_x
_atom_site_fract_y
_atom_site_fract_z
_atom_site_U_iso_or_equiv
_atom_site_adp_type
_atom_site_occupancy
_atom_site_symmetry_multiplicity
_atom_site_calc_flag
_atom_site_refinement_flags
_atom_site_disorder_group
Eu1 Eu 0.401142(9) 0.362006(3) 0.941104(8) 0.01713(3) Uani 1 1 d . .
N1 N 0.56289(16) 0.36693(6) 1.11498(14) 0.0243(4) Uani 1 1 d . .
N2 N 0.59329(16) 0.39670(6) 0.93682(14) 0.0230(4) Uani 1 1 d . .
C1 C 0.67137(18) 0.37748(7) 1.11384(17) 0.0212(4) Uani 1 1 d . .
C2 C 0.5481(2) 0.35316(8) 1.20251(18) 0.0335(6) Uani 1 1 d . .
H2A H 0.4727 0.3454 1.2036 0.040 Uiso 1 1 calc R .
C3 C 0.6377(2) 0.34943(10) 1.2935(2) 0.0424(7) Uani 1 1 d . .
H3A H 0.6229 0.3397 1.3548 0.051 Uiso 1 1 calc R .
C4 C 0.7470(2) 0.35999(9) 1.29274(19) 0.0373(6) Uani 1 1 d . .
H4A H 0.8091 0.3577 1.3538 0.045 Uiso 1 1 calc R .
C5 C 0.7667(2) 0.37430(7) 1.20132(18) 0.0261(5) Uani 1 1 d . .
C6 C 0.8793(2) 0.38499(8) 1.19367(19) 0.0308(5) Uani 1 1 d . .
H6A H 0.9439 0.3825 1.2526 0.037 Uiso 1 1 calc R .
C7 C 0.8947(2) 0.39849(7) 1.1047(2) 0.0292(5) Uani 1 1 d . .
H7A H 0.9701 0.4052 1.1014 0.035 Uiso 1 1 calc R .
C8 C 0.79935(19) 0.40303(7) 1.01451(18) 0.0246(5) Uani 1 1 d . .
C9 C 0.8108(2) 0.41820(7) 0.9208(2) 0.0306(5) Uani 1 1 d . .
H9A H 0.8850 0.4246 0.9138 0.037 Uiso 1 1 calc R .
C10 C 0.7152(2) 0.42383(8) 0.83986(19) 0.0327(5) Uani 1 1 d . .
H10A H 0.7215 0.4352 0.7770 0.039 Uiso 1 1 calc R .
C11 C 0.6077(2) 0.41253(7) 0.85091(18) 0.0289(5) Uani 1 1 d . .
H11A H 0.5416 0.4164 0.7940 0.035 Uiso 1 1 calc R .
C12 C 0.68753(18) 0.39251(6) 1.01868(17) 0.0208(4) Uani 1 1 d . .
O1 O 0.52582(13) 0.30576(5) 0.95591(11) 0.0230(3) Uani 1 1 d . .
O2 O 0.41698(13) 0.34483(5) 0.77585(11) 0.0223(3) Uani 1 1 d . .
C13 C 0.58854(18) 0.29130(6) 0.90360(17) 0.0214(4) Uani 1 1 d . .
C14 C 0.56592(19) 0.29616(7) 0.79693(17) 0.0250(5) Uani 1 1 d . .
H14A H 0.6098 0.2807 0.7618 0.030 Uiso 1 1 calc R .
C15 C 0.48169(18) 0.32265(7) 0.73914(17) 0.0215(4) Uani 1 1 d . .
C16 C 0.69485(19) 0.26936(7) 0.96326(17) 0.0227(4) Uani 1 1 d . .
C17 C 0.7642(2) 0.24667(8) 0.9172(2) 0.0351(6) Uani 1 1 d . .
H17A H 0.7424 0.2432 0.8444 0.042 Uiso 1 1 calc R .
C18 C 0.8651(3) 0.22899(10) 0.9772(2) 0.0493(8) Uani 1 1 d . .
H18A H 0.9120 0.2136 0.9451 0.059 Uiso 1 1 calc R .
C19 C 0.8974(3) 0.23363(11) 1.0822(2) 0.0549(9) Uani 1 1 d . .
H19A H 0.9667 0.2216 1.1227 0.066 Uiso 1 1 calc R .
C20 C 0.8289(2) 0.25580(10) 1.1289(2) 0.0451(7) Uani 1 1 d . .
H20A H 0.8510 0.2590 1.2018 0.054 Uiso 1 1 calc R .
C21 C 0.7285(2) 0.27327(8) 1.07015(18) 0.0294(5) Uani 1 1 d . .
H21A H 0.6815 0.2882 1.1031 0.035 Uiso 1 1 calc R .
C22 C 0.46669(18) 0.32711(7) 0.62610(17) 0.0254(5) Uani 1 1 d . .
C23 C 0.4771(2) 0.29433(9) 0.56391(19) 0.0334(6) Uani 1 1 d . .
H23A H 0.5030 0.2688 0.5942 0.040 Uiso 1 1 calc R .
C24 C 0.4493(2) 0.29916(11) 0.4579(2) 0.0466(8) Uani 1 1 d . .
H24A H 0.4553 0.2768 0.4154 0.056 Uiso 1 1 calc R .
C25 C 0.4131(2) 0.33608(11) 0.4138(2) 0.0476(8) Uani 1 1 d . .
H25A H 0.3913 0.3388 0.3409 0.057 Uiso 1 1 calc R .
C26 C 0.4081(2) 0.36926(10) 0.4748(2) 0.0423(7) Uani 1 1 d . .
H26A H 0.3871 0.3951 0.4442 0.051 Uiso 1 1 calc R .
C27 C 0.4339(2) 0.36474(8) 0.58085(19) 0.0323(5) Uani 1 1 d . .
H27A H 0.4292 0.3874 0.6229 0.039 Uiso 1 1 calc R .
O3 O 0.31642(13) 0.31803(5) 1.03749(12) 0.0234(3) Uani 1 1 d . .
O4 O 0.20715(13) 0.35310(5) 0.84887(12) 0.0245(3) Uani 1 1 d . .
C28 C 0.21438(18) 0.31713(6) 1.04669(17) 0.0201(4) Uani 1 1 d . .
C29 C 0.11602(19) 0.33100(7) 0.97286(17) 0.0228(4) Uani 1 1 d . .
H29A H 0.0445 0.3299 0.9892 0.027 Uiso 1 1 calc R .
C30 C 0.11659(18) 0.34638(7) 0.87607(17) 0.0210(4) Uani 1 1 d . .
C31 C 0.19968(18) 0.29808(6) 1.14289(17) 0.0210(4) Uani 1 1 d . .
C32 C 0.1170(2) 0.31155(8) 1.18947(19) 0.0297(5) Uani 1 1 d . .
H32A H 0.0683 0.3337 1.1604 0.036 Uiso 1 1 calc R .
C33 C 0.1054(2) 0.29287(9) 1.2779(2) 0.0367(6) Uani 1 1 d . .
H33A H 0.0502 0.3027 1.3103 0.044 Uiso 1 1 calc R .
C34 C 0.1732(2) 0.26015(8) 1.3193(2) 0.0376(6) Uani 1 1 d . .
H34A H 0.1635 0.2470 1.3789 0.045 Uiso 1 1 calc R .
C35 C 0.2551(3) 0.24661(8) 1.2736(2) 0.0408(7) Uani 1 1 d . .
H35A H 0.3018 0.2239 1.3017 0.049 Uiso 1 1 calc R .
C36 C 0.2698(2) 0.26586(7) 1.18710(19) 0.0319(5) Uani 1 1 d . .
H36A H 0.3285 0.2569 1.1577 0.038 Uiso 1 1 calc R .
C37 C 0.00493(19) 0.35569(7) 0.79724(17) 0.0228(4) Uani 1 1 d . .
C38 C -0.0973(2) 0.33622(8) 0.7943(2) 0.0351(6) Uani 1 1 d . .
H38A H -0.0994 0.3165 0.8453 0.042 Uiso 1 1 calc R .
C39 C -0.1970(2) 0.34535(10) 0.7172(2) 0.0473(7) Uani 1 1 d . .
H39A H -0.2668 0.3317 0.7156 0.057 Uiso 1 1 calc R .
C40 C -0.1960(2) 0.37375(10) 0.6434(2) 0.0448(7) Uani 1 1 d . .
H40A H -0.2648 0.3799 0.5911 0.054 Uiso 1 1 calc R .
C41 C -0.0951(3) 0.39320(10) 0.6455(2) 0.0478(7) Uani 1 1 d . .
H41A H -0.0938 0.4130 0.5948 0.057 Uiso 1 1 calc R .
C42 C 0.0047(2) 0.38394(9) 0.7215(2) 0.0397(7) Uani 1 1 d . .
H42A H 0.0746 0.3973 0.7217 0.048 Uiso 1 1 calc R .
O5 O 0.32579(13) 0.40639(5) 1.04126(11) 0.0243(3) Uani 1 1 d . .
O6 O 0.35110(13) 0.42275(5) 0.85017(12) 0.0232(3) Uani 1 1 d . .
C43 C 0.25247(18) 0.43478(6) 1.02031(17) 0.0205(4) Uani 1 1 d . .
C44 C 0.22044(19) 0.45535(7) 0.92544(17) 0.0242(5) Uani 1 1 d . .
H44A H 0.1609 0.4751 0.9147 0.029 Uiso 1 1 calc R .
C45 C 0.27190(18) 0.44827(6) 0.84595(17) 0.0211(4) Uani 1 1 d . .
C46 C 0.19981(18) 0.44578(7) 1.10505(17) 0.0213(4) Uani 1 1 d . .
C47 C 0.1363(2) 0.48097(7) 1.10478(19) 0.0280(5) Uani 1 1 d . .
H47A H 0.1226 0.4990 1.0477 0.034 Uiso 1 1 calc R .
C48 C 0.0928(2) 0.49001(8) 1.1869(2) 0.0335(6) Uani 1 1 d . .
H48A H 0.0505 0.5143 1.1864 0.040 Uiso 1 1 calc R .
C49 C 0.1107(2) 0.46380(8) 1.26973(19) 0.0331(6) Uani 1 1 d . .
H49A H 0.0807 0.4701 1.3260 0.040 Uiso 1 1 calc R .
C50 C 0.1721(2) 0.42849(8) 1.27054(18) 0.0309(5) Uani 1 1 d . .
H50A H 0.1837 0.4103 1.3270 0.037 Uiso 1 1 calc R .
C51 C 0.21699(19) 0.41956(7) 1.18909(17) 0.0249(5) Uani 1 1 d . .
H51A H 0.2599 0.3953 1.1905 0.030 Uiso 1 1 calc R .
C52 C 0.23210(19) 0.47108(7) 0.74621(17) 0.0236(5) Uani 1 1 d . .
C53 C 0.1831(2) 0.50953(7) 0.73724(19) 0.0296(5) Uani 1 1 d . .
H53A H 0.1732 0.5228 0.7967 0.036 Uiso 1 1 calc R .
C54 C 0.1486(2) 0.52861(8) 0.6419(2) 0.0371(6) Uani 1 1 d . .
H54A H 0.1159 0.5550 0.6363 0.044 Uiso 1 1 calc R .
C55 C 0.1616(3) 0.50931(9) 0.5553(2) 0.0454(7) Uani 1 1 d . .
H55A H 0.1369 0.5222 0.4899 0.054 Uiso 1 1 calc R .
C56 C 0.2107(3) 0.47116(9) 0.5636(2) 0.0498(8) Uani 1 1 d . .
H56A H 0.2201 0.4579 0.5038 0.060 Uiso 1 1 calc R .
C57 C 0.2461(2) 0.45228(8) 0.65817(19) 0.0354(6) Uani 1 1 d . .
H57A H 0.2804 0.4262 0.6634 0.042 Uiso 1 1 calc R .
N3 N 0.0449(2) 0.37990(9) 0.44871(19) 0.0553(7) Uani 1 1 d . .
C58 C 0.1655(3) 0.32879(13) 0.5794(3) 0.0611(10) Uani 1 1 d D .
H58A H 0.207(3) 0.3397(12) 0.6392(16) 0.092 Uiso 1 1 d D .
H58B H 0.123(3) 0.3088(8) 0.595(3) 0.092 Uiso 1 1 d D .
H58C H 0.218(2) 0.3164(10) 0.553(3) 0.092 Uiso 1 1 d D .
C59 C 0.0980(2) 0.35788(10) 0.5064(2) 0.0423(7) Uani 1 1 d . .
N4 N 0.4255(6) 0.5346(2) 0.3915(6) 0.177(3) Uani 1 1 d U .
C60 C 0.4669(6) 0.5031(3) 0.3648(5) 0.123(2) Uani 1 1 d U .
C61 C 0.5221(6) 0.4646(3) 0.3446(5) 0.122(2) Uani 1 1 d DU .
H61A H 0.545(4) 0.457(2) 0.4130(16) 0.183 Uiso 1 1 d D .
H61B H 0.581(3) 0.470(2) 0.317(4) 0.183 Uiso 1 1 d D .
H61C H 0.465(4) 0.4492(18) 0.305(3) 0.183 Uiso 1 1 d D .
C62 C 0.5212(8) 0.4880(3) 0.0341(6) 0.0594(14) Uiso 0.50 1 d P 1
C63 C 0.5017(8) 0.4905(3) 0.0612(7) 0.0594(14) Uiso 0.50 1 d P 2
N5 N 0.5370(8) 0.4714(3) 0.1122(7) 0.110(3) Uiso 0.50 1 d P .

loop_
_atom_site_aniso_label
_atom_site_aniso_U_11
_atom_site_aniso_U_22
_atom_site_aniso_U_33
_atom_site_aniso_U_23
_atom_site_aniso_U_13
_atom_site_aniso_U_12
Eu1 0.01496(5) 0.01928(5) 0.01752(5) 0.00247(4) 0.00514(4) 0.00193(4)
N1 0.0223(9) 0.0301(10) 0.0206(9) 0.0004(8) 0.0062(7) 0.0004(8)
N2 0.0210(9) 0.0245(9) 0.0232(9) 0.0019(7) 0.0059(8) -0.0033(7)
C1 0.0201(10) 0.0200(10) 0.0223(10) -0.0019(8) 0.0037(8) 0.0019(8)
C2 0.0267(12) 0.0512(16) 0.0237(12) 0.0054(11) 0.0087(10) -0.0028(11)
C3 0.0355(14) 0.067(2) 0.0229(12) 0.0085(12) 0.0049(11) -0.0049(13)
C4 0.0315(13) 0.0515(16) 0.0237(12) 0.0040(12) -0.0011(10) 0.0015(12)
C5 0.0257(11) 0.0239(11) 0.0288(12) -0.0045(9) 0.0078(9) 0.0050(9)
C6 0.0218(11) 0.0336(13) 0.0313(13) -0.0016(10) -0.0019(10) 0.0039(10)
C7 0.0178(11) 0.0286(12) 0.0395(14) -0.0006(10) 0.0050(10) 0.0006(9)
C8 0.0216(11) 0.0190(10) 0.0335(12) -0.0031(9) 0.0081(9) -0.0009(8)
C9 0.0258(12) 0.0291(12) 0.0406(14) -0.0007(10) 0.0153(11) -0.0053(10)
C10 0.0353(13) 0.0358(13) 0.0304(13) 0.0040(10) 0.0146(11) -0.0089(11)
C11 0.0300(12) 0.0312(12) 0.0246(11) 0.0044(10) 0.0060(10) -0.0046(10)
C12 0.0206(10) 0.0184(10) 0.0233(11) -0.0014(8) 0.0059(9) 0.0002(8)
O1 0.0232(8) 0.0246(8) 0.0231(8) 0.0048(6) 0.0096(6) 0.0057(6)
O2 0.0213(8) 0.0246(8) 0.0208(7) 0.0006(6) 0.0056(6) 0.0029(6)
C13 0.0192(10) 0.0186(10) 0.0274(11) 0.0018(8) 0.0082(9) -0.0001(8)
C14 0.0208(11) 0.0313(12) 0.0250(11) 0.0014(9) 0.0099(9) 0.0066(9)
C15 0.0180(10) 0.0251(11) 0.0220(11) -0.0004(8) 0.0068(8) -0.0029(8)
C16 0.0198(10) 0.0210(11) 0.0279(11) 0.0031(9) 0.0075(9) 0.0006(8)
C17 0.0316(13) 0.0443(15) 0.0294(13) 0.0014(11) 0.0086(11) 0.0140(11)
C18 0.0398(16) 0.067(2) 0.0437(17) 0.0035(15) 0.0152(13) 0.0307(15)
C19 0.0384(16) 0.081(2) 0.0413(17) 0.0084(16) 0.0047(13) 0.0345(16)
C20 0.0381(15) 0.063(2) 0.0300(14) 0.0031(13) 0.0028(12) 0.0196(14)
C21 0.0258(12) 0.0339(13) 0.0285(12) 0.0011(10) 0.0074(10) 0.0072(10)
C22 0.0163(10) 0.0372(13) 0.0236(11) 0.0024(9) 0.0072(9) 0.0012(9)
C23 0.0249(12) 0.0483(16) 0.0267(12) -0.0016(11) 0.0068(10) 0.0104(11)
C24 0.0391(15) 0.075(2) 0.0258(13) -0.0077(13) 0.0091(11) 0.0188(15)
C25 0.0371(15) 0.087(2) 0.0213(12) 0.0075(14) 0.0124(11) 0.0161(15)
C26 0.0364(15) 0.0584(19) 0.0338(14) 0.0193(13) 0.0128(12) 0.0091(13)
C27 0.0309(12) 0.0398(14) 0.0280(12) 0.0052(11) 0.0111(10) 0.0000(11)
O3 0.0193(7) 0.0245(8) 0.0276(8) 0.0062(6) 0.0087(6) 0.0033(6)
O4 0.0183(7) 0.0324(9) 0.0228(8) 0.0037(6) 0.0058(6) -0.0019(6)
C28 0.0230(11) 0.0146(10) 0.0249(11) -0.0006(8) 0.0101(9) 0.0001(8)
C29 0.0183(10) 0.0262(11) 0.0254(11) 0.0024(9) 0.0089(9) 0.0005(9)
C30 0.0183(10) 0.0206(10) 0.0241(11) -0.0014(8) 0.0058(9) 0.0000(8)
C31 0.0225(11) 0.0181(10) 0.0228(11) 0.0004(8) 0.0068(9) -0.0032(8)
C32 0.0264(12) 0.0350(13) 0.0302(12) 0.0076(10) 0.0119(10) 0.0059(10)
C33 0.0359(14) 0.0475(16) 0.0324(13) 0.0053(12) 0.0191(11) 0.0006(12)
C34 0.0534(17) 0.0343(14) 0.0280(13) 0.0084(11) 0.0159(12) -0.0066(12)
C35 0.0622(19) 0.0268(13) 0.0352(14) 0.0112(11) 0.0165(13) 0.0116(12)
C36 0.0420(14) 0.0248(12) 0.0316(13) 0.0034(10) 0.0147(11) 0.0099(10)
C37 0.0202(10) 0.0232(11) 0.0250(11) -0.0005(9) 0.0066(9) 0.0020(8)
C38 0.0236(12) 0.0431(15) 0.0374(14) 0.0062(11) 0.0062(11) -0.0054(11)
C39 0.0210(13) 0.066(2) 0.0504(18) 0.0056(15) 0.0015(12) -0.0064(13)
C40 0.0252(13) 0.0631(19) 0.0399(15) 0.0041(14) -0.0010(11) 0.0129(13)
C41 0.0391(16) 0.0568(19) 0.0420(16) 0.0212(14) 0.0022(13) 0.0066(14)
C42 0.0232(12) 0.0539(17) 0.0389(15) 0.0181(13) 0.0034(11) -0.0025(12)
O5 0.0284(8) 0.0239(8) 0.0214(8) 0.0035(6) 0.0085(6) 0.0072(6)
O6 0.0245(8) 0.0226(8) 0.0247(8) 0.0053(6) 0.0103(6) 0.0059(6)
C43 0.0185(10) 0.0201(10) 0.0231(11) -0.0013(8) 0.0062(8) -0.0016(8)
C44 0.0233(11) 0.0244(11) 0.0254(11) 0.0040(9) 0.0078(9) 0.0065(9)
C45 0.0213(10) 0.0184(10) 0.0229(11) 0.0010(8) 0.0049(9) -0.0004(8)
C46 0.0177(10) 0.0234(11) 0.0223(10) -0.0021(8) 0.0049(8) -0.0026(8)
C47 0.0317(12) 0.0258(12) 0.0286(12) 0.0000(9) 0.0117(10) 0.0021(10)
C48 0.0338(13) 0.0340(13) 0.0356(14) -0.0046(11) 0.0146(11) 0.0066(11)
C49 0.0264(12) 0.0514(16) 0.0236(12) -0.0080(11) 0.0105(10) -0.0008(11)
C50 0.0250(12) 0.0470(15) 0.0199(11) 0.0042(10) 0.0053(9) 0.0009(11)
C51 0.0212(11) 0.0293(12) 0.0232(11) 0.0017(9) 0.0047(9) 0.0013(9)
C52 0.0227(11) 0.0243(11) 0.0235(11) 0.0032(9) 0.0057(9) 0.0010(9)
C53 0.0344(13) 0.0266(12) 0.0300(12) 0.0048(10) 0.0124(10) 0.0067(10)
C54 0.0433(15) 0.0301(13) 0.0377(14) 0.0120(11) 0.0112(12) 0.0118(11)
C55 0.0617(19) 0.0446(16) 0.0268(13) 0.0142(12) 0.0072(13) 0.0127(14)
C56 0.081(2) 0.0423(16) 0.0249(13) 0.0020(12) 0.0129(14) 0.0165(16)
C57 0.0499(16) 0.0283(13) 0.0271(12) 0.0028(10) 0.0094(11) 0.0114(11)
N3 0.0569(17) 0.0747(19) 0.0303(13) 0.0103(13) 0.0055(12) 0.0097(15)
C58 0.0329(16) 0.082(3) 0.059(2) 0.0302(19) -0.0017(15) -0.0101(16)
C59 0.0321(14) 0.0640(19) 0.0284(13) 0.0036(13) 0.0045(11) -0.0094(14)
N4 0.160(5) 0.139(5) 0.186(6) 0.088(4) -0.027(4) 0.009(4)
C60 0.107(4) 0.148(5) 0.096(4) 0.061(4) -0.004(3) -0.030(4)
C61 0.102(4) 0.121(5) 0.146(5) 0.018(4) 0.040(4) -0.034(4)

loop_
_atom_type_symbol
_atom_type_description
_atom_type_scat_dispersion_real
_atom_type_scat_dispersion_imag
_atom_type_scat_source
C C 0.0033 0.0016 'International Tables Vol C Tables 4.2.6.8 and 6.1.1.4'
H H 0.0000 0.0000 'International Tables Vol C Tables 4.2.6.8 and 6.1.1.4'
N N 0.0061 0.0033 'International Tables Vol C Tables 4.2.6.8 and 6.1.1.4'
O O 0.0106 0.0060 'International Tables Vol C Tables 4.2.6.8 and 6.1.1.4'
Eu Eu -0.1578 3.6682 'International Tables Vol C Tables 4.2.6.8 and 6.1.1.4'

loop_
_geom_angle_atom_site_label_1
_geom_angle_atom_site_label_2
_geom_angle_atom_site_label_3
_geom_angle
_geom_angle_site_symmetry_3
O6 Eu1 O5 71.44(5) .
O6 Eu1 O4 75.80(5) .
O5 Eu1 O4 83.89(6) .
O6 Eu1 O2 77.71(5) .
O5 Eu1 O2 147.38(5) .
O4 Eu1 O2 78.44(5) .
O6 Eu1 O3 136.58(5) .
O5 Eu1 O3 76.66(5) .
O4 Eu1 O3 72.17(5) .
O2 Eu1 O3 122.26(5) .
O6 Eu1 O1 141.51(5) .
O5 Eu1 O1 141.54(5) .
O4 Eu1 O1 117.74(5) .
O2 Eu1 O1 70.99(5) .
O3 Eu1 O1 80.46(5) .
O6 Eu1 N2 73.37(6) .
O5 Eu1 N2 103.27(6) .
O4 Eu1 N2 143.95(5) .
O2 Eu1 N2 77.17(6) .
O3 Eu1 N2 143.84(5) .
O1 Eu1 N2 78.24(6) .
O6 Eu1 N1 115.99(6) .
O5 Eu1 N1 75.87(6) .
O4 Eu1 N1 150.83(6) .
O2 Eu1 N1 128.91(6) .
O3 Eu1 N1 82.75(6) .
O1 Eu1 N1 70.87(6) .
N2 Eu1 N1 62.79(6) .
C2 N1 C1 117.8(2) .
C2 N1 Eu1 121.93(16) .
C1 N1 Eu1 119.28(14) .
C11 N2 C12 117.92(19) .
C11 N2 Eu1 121.79(15) .
C12 N2 Eu1 119.31(14) .
N1 C1 C5 122.6(2) .
N1 C1 C12 117.91(19) .
C5 C1 C12 119.5(2) .
N1 C2 C3 123.4(2) .
N1 C2 H2A 118.3 .
C3 C2 H2A 118.3 .
C4 C3 C2 119.0(2) .
C4 C3 H3A 120.5 .
C2 C3 H3A 120.5 .
C3 C4 C5 119.5(2) .
C3 C4 H4A 120.3 .
C5 C4 H4A 120.3 .
C4 C5 C1 117.7(2) .
C4 C5 C6 122.8(2) .
C1 C5 C6 119.5(2) .
C7 C6 C5 121.0(2) .
C7 C6 H6A 119.5 .
C5 C6 H6A 119.5 .
C6 C7 C8 121.1(2) .
C6 C7 H7A 119.4 .
C8 C7 H7A 119.4 .
C9 C8 C12 117.4(2) .
C9 C8 C7 123.1(2) .
C12 C8 C7 119.5(2) .
C10 C9 C8 119.8(2) .
C10 C9 H9A 120.1 .
C8 C9 H9A 120.1 .
C9 C10 C11 118.9(2) .
C9 C10 H10A 120.6 .
C11 C10 H10A 120.6 .
N2 C11 C10 123.3(2) .
N2 C11 H11A 118.3 .
C10 C11 H11A 118.3 .
N2 C12 C8 122.6(2) .
N2 C12 C1 118.09(19) .
C8 C12 C1 119.3(2) .
C13 O1 Eu1 135.72(14) .
C15 O2 Eu1 136.77(14) .
O1 C13 C14 123.8(2) .
O1 C13 C16 116.06(19) .
C14 C13 C16 120.1(2) .
C13 C14 C15 123.2(2) .
C13 C14 H14A 118.4 .
C15 C14 H14A 118.4 .
O2 C15 C14 125.0(2) .
O2 C15 C22 115.44(19) .
C14 C15 C22 119.5(2) .
C21 C16 C17 118.3(2) .
C21 C16 C13 118.2(2) .
C17 C16 C13 123.5(2) .
C18 C17 C16 120.3(2) .
C18 C17 H17A 119.8 .
C16 C17 H17A 119.8 .
C19 C18 C17 120.5(3) .
C19 C18 H18A 119.8 .
C17 C18 H18A 119.8 .
C18 C19 C20 119.8(3) .
C18 C19 H19A 120.1 .
C20 C19 H19A 120.1 .
C21 C20 C19 120.1(3) .
C21 C20 H20A 119.9 .
C19 C20 H20A 119.9 .
C20 C21 C16 121.0(2) .
C20 C21 H21A 119.5 .
C16 C21 H21A 119.5 .
C27 C22 C23 119.3(2) .
C27 C22 C15 118.4(2) .
C23 C22 C15 122.2(2) .
C24 C23 C22 119.7(3) .
C24 C23 H23A 120.2 .
C22 C23 H23A 120.2 .
C25 C24 C23 120.5(3) .
C25 C24 H24A 119.8 .
C23 C24 H24A 119.8 .
C24 C25 C26 120.4(3) .
C24 C25 H25A 119.8 .
C26 C25 H25A 119.8 .
C25 C26 C27 119.7(3) .
C25 C26 H26A 120.2 .
C27 C26 H26A 120.2 .
C26 C27 C22 120.3(3) .
C26 C27 H27A 119.9 .
C22 C27 H27A 119.9 .
C28 O3 Eu1 130.31(13) .
C30 O4 Eu1 133.15(14) .
O3 C28 C29 125.2(2) .
O3 C28 C31 116.46(19) .
C29 C28 C31 118.26(19) .
C28 C29 C30 124.0(2) .
C28 C29 H29A 118.0 .
C30 C29 H29A 118.0 .
O4 C30 C29 124.1(2) .
O4 C30 C37 115.96(19) .
C29 C30 C37 119.91(19) .
C36 C31 C32 118.7(2) .
C36 C31 C28 119.3(2) .
C32 C31 C28 122.0(2) .
C33 C32 C31 120.3(2) .
C33 C32 H32A 119.9 .
C31 C32 H32A 119.9 .
C34 C33 C32 120.5(2) .
C34 C33 H33A 119.7 .
C32 C33 H33A 119.7 .
C33 C34 C35 119.6(2) .
C33 C34 H34A 120.2 .
C35 C34 H34A 120.2 .
C34 C35 C36 120.3(2) .
C34 C35 H35A 119.8 .
C36 C35 H35A 119.8 .
C35 C36 C31 120.6(2) .
C35 C36 H36A 119.7 .
C31 C36 H36A 119.7 .
C42 C37 C38 118.3(2) .
C42 C37 C30 118.6(2) .
C38 C37 C30 123.0(2) .
C37 C38 C39 120.1(3) .
C37 C38 H38A 119.9 .
C39 C38 H38A 119.9 .
C40 C39 C38 120.8(3) .
C40 C39 H39A 119.6 .
C38 C39 H39A 119.6 .
C39 C40 C41 119.5(3) .
C39 C40 H40A 120.3 .
C41 C40 H40A 120.3 .
C40 C41 C42 119.9(3) .
C40 C41 H41A 120.0 .
C42 C41 H41A 120.0 .
C37 C42 C41 121.3(2) .
C37 C42 H42A 119.4 .
C41 C42 H42A 119.4 .
C43 O5 Eu1 133.93(14) .
C45 O6 Eu1 132.57(14) .
O5 C43 C44 124.0(2) .
O5 C43 C46 115.31(19) .
C44 C43 C46 120.67(19) .
C45 C44 C43 123.3(2) .
C45 C44 H44A 118.4 .
C43 C44 H44A 118.4 .
O6 C45 C44 124.6(2) .
O6 C45 C52 115.14(19) .
C44 C45 C52 120.24(19) .
C47 C46 C51 118.5(2) .
C47 C46 C43 123.4(2) .
C51 C46 C43 118.1(2) .
C48 C47 C46 120.6(2) .
C48 C47 H47A 119.7 .
C46 C47 H47A 119.7 .
C49 C48 C47 120.2(2) .
C49 C48 H48A 119.9 .
C47 C48 H48A 119.9 .
C50 C49 C48 119.9(2) .
C50 C49 H49A 120.1 .
C48 C49 H49A 120.1 .
C49 C50 C51 120.1(2) .
C49 C50 H50A 120.0 .
C51 C50 H50A 120.0 .
C50 C51 C46 120.7(2) .
C50 C51 H51A 119.7 .
C46 C51 H51A 119.7 .
C53 C52 C57 118.8(2) .
C53 C52 C45 124.0(2) .
C57 C52 C45 117.2(2) .
C54 C53 C52 120.3(2) .
C54 C53 H53A 119.8 .
C52 C53 H53A 119.8 .
C55 C54 C53 120.0(2) .
C55 C54 H54A 120.0 .
C53 C54 H54A 120.0 .
C54 C55 C56 120.0(2) .
C54 C55 H55A 120.0 .
C56 C55 H55A 120.0 .
C57 C56 C55 120.1(3) .
C57 C56 H56A 119.9 .
C55 C56 H56A 119.9 .
C56 C57 C52 120.6(2) .
C56 C57 H57A 119.7 .
C52 C57 H57A 119.7 .
C59 C58 H58A 114(3) .
C59 C58 H58B 113(3) .
H58A C58 H58B 107(2) .
C59 C58 H58C 110(3) .
H58A C58 H58C 105.7(19) .
H58B C58 H58C 105.6(19) .
N3 C59 C58 178.9(4) .
N4 C60 C61 174.0(7) .
C60 C61 H61A 94(5) .
C60 C61 H61B 110(5) .
H61A C61 H61B 114(2) .
C60 C61 H61C 106(5) .
H61A C61 H61C 115(2) .
H61B C61 H61C 116(2) .
N5 C62 C63 177.5(10) 3_665

loop_
_geom_bond_atom_site_label_1
_geom_bond_atom_site_label_2
_geom_bond_distance
_geom_bond_site_symmetry_2
Eu1 O6 2.3392(15) .
Eu1 O5 2.3407(15) .
Eu1 O4 2.3456(15) .
Eu1 O2 2.3586(15) .
Eu1 O3 2.3621(15) .
Eu1 O1 2.3625(15) .
Eu1 N2 2.6017(18) .
Eu1 N1 2.6070(18) .
N1 C2 1.322(3) .
N1 C1 1.359(3) .
N2 C11 1.326(3) .
N2 C12 1.355(3) .
C1 C5 1.405(3) .
C1 C12 1.439(3) .
C2 C3 1.398(3) .
C2 H2A 0.9500 .
C3 C4 1.368(4) .
C3 H3A 0.9500 .
C4 C5 1.401(3) .
C4 H4A 0.9500 .
C5 C6 1.435(3) .
C6 C7 1.341(4) .
C6 H6A 0.9500 .
C7 C8 1.431(3) .
C7 H7A 0.9500 .
C8 C9 1.401(3) .
C8 C12 1.410(3) .
C9 C10 1.364(4) .
C9 H9A 0.9500 .
C10 C11 1.398(3) .
C10 H10A 0.9500 .
C11 H11A 0.9500 .
O1 C13 1.263(3) .
O2 C15 1.267(3) .
C13 C14 1.397(3) .
C13 C16 1.498(3) .
C14 C15 1.402(3) .
C14 H14A 0.9500 .
C15 C22 1.492(3) .
C16 C21 1.391(3) .
C16 C17 1.391(3) .
C17 C18 1.390(4) .
C17 H17A 0.9500 .
C18 C19 1.369(4) .
C18 H18A 0.9500 .
C19 C20 1.380(4) .
C19 H19A 0.9500 .
C20 C21 1.377(3) .
C20 H20A 0.9500 .
C21 H21A 0.9500 .
C22 C27 1.391(3) .
C22 C23 1.395(3) .
C23 C24 1.384(4) .
C23 H23A 0.9500 .
C24 C25 1.372(4) .
C24 H24A 0.9500 .
C25 C26 1.381(4) .
C25 H25A 0.9500 .
C26 C27 1.385(4) .
C26 H26A 0.9500 .
C27 H27A 0.9500 .
O3 C28 1.272(3) .
O4 C30 1.266(3) .
C28 C29 1.398(3) .
C28 C31 1.496(3) .
C29 C30 1.403(3) .
C29 H29A 0.9500 .
C30 C37 1.499(3) .
C31 C36 1.386(3) .
C31 C32 1.392(3) .
C32 C33 1.384(3) .
C32 H32A 0.9500 .
C33 C34 1.376(4) .
C33 H33A 0.9500 .
C34 C35 1.377(4) .
C34 H34A 0.9500 .
C35 C36 1.382(3) .
C35 H35A 0.9500 .
C36 H36A 0.9500 .
C37 C42 1.382(3) .
C37 C38 1.383(3) .
C38 C39 1.388(4) .
C38 H38A 0.9500 .
C39 C40 1.370(4) .
C39 H39A 0.9500 .
C40 C41 1.370(4) .
C40 H40A 0.9500 .
C41 C42 1.383(4) .
C41 H41A 0.9500 .
C42 H42A 0.9500 .
O5 C43 1.265(3) .
O6 C45 1.263(3) .
C43 C44 1.405(3) .
C43 C46 1.499(3) .
C44 C45 1.400(3) .
C44 H44A 0.9500 .
C45 C52 1.499(3) .
C46 C47 1.391(3) .
C46 C51 1.395(3) .
C47 C48 1.384(3) .
C47 H47A 0.9500 .
C48 C49 1.381(4) .
C48 H48A 0.9500 .
C49 C50 1.379(4) .
C49 H49A 0.9500 .
C50 C51 1.385(3) .
C50 H50A 0.9500 .
C51 H51A 0.9500 .
C52 C53 1.390(3) .
C52 C57 1.391(3) .
C53 C54 1.388(3) .
C53 H53A 0.9500 .
C54 C55 1.377(4) .
C54 H54A 0.9500 .
C55 C56 1.382(4) .
C55 H55A 0.9500 .
C56 C57 1.377(4) .
C56 H56A 0.9500 .
C57 H57A 0.9500 .
N3 C59 1.125(4) .
C58 C59 1.453(4) .
C58 H58A 0.896(10) .
C58 H58B 0.895(10) .
C58 H58C 0.907(10) .
N4 C60 1.248(10) .
C60 C61 1.494(11) .
C61 H61A 0.919(10) .
C61 H61B 0.904(10) .
C61 H61C 0.900(10) .
C62 N5 1.155(12) .
C62 C63 1.428(9) 3_665
C63 C62 1.428(9) 3_665

loop_
_geom_hbond_atom_site_label_D
_geom_hbond_atom_site_label_H
_geom_hbond_atom_site_label_A
_geom_hbond_distance_DH
_geom_hbond_distance_HA
_geom_hbond_distance_DA
_geom_hbond_angle_DHA
_geom_hbond_site_symmetry_A
C2 H2A O3 0.95 2.66 3.266(3) 122.5 .
C10 H10A N4 0.95 2.66 3.401(6) 135.3 3_666
C11 H11A O6 0.95 2.62 3.113(3) 112.6 .
C61 H61A N4 0.919(10) 2.57(3) 3.438(10) 157(6) 3_666
C61 H61B N5 0.904(10) 2.67(4) 3.197(12) 118(4) .

loop_
_geom_torsion_atom_site_label_1
_geom_torsion_atom_site_label_2
_geom_torsion_atom_site_label_3
_geom_torsion_atom_site_label_4
_geom_torsion
O6 Eu1 N1 C2 126.27(19)
O5 Eu1 N1 C2 65.47(19)
O4 Eu1 N1 C2 18.0(3)
O2 Eu1 N1 C2 -138.61(18)
O3 Eu1 N1 C2 -12.54(19)
O1 Eu1 N1 C2 -94.92(19)
N2 Eu1 N1 C2 178.8(2)
O6 Eu1 N1 C1 -65.09(17)
O5 Eu1 N1 C1 -125.89(17)
O4 Eu1 N1 C1 -173.36(14)
O2 Eu1 N1 C1 30.03(19)
O3 Eu1 N1 C1 156.10(16)
O1 Eu1 N1 C1 73.73(16)
N2 Eu1 N1 C1 -12.59(15)
O6 Eu1 N2 C11 -45.84(18)
O5 Eu1 N2 C11 -111.52(18)
O4 Eu1 N2 C11 -13.6(2)
O2 Eu1 N2 C11 34.97(18)
O3 Eu1 N2 C11 163.01(16)
O1 Eu1 N2 C11 107.88(18)
N1 Eu1 N2 C11 -177.7(2)
O6 Eu1 N2 C12 145.78(17)
O5 Eu1 N2 C12 80.09(16)
O4 Eu1 N2 C12 178.04(14)
O2 Eu1 N2 C12 -133.42(17)
O3 Eu1 N2 C12 -5.4(2)
O1 Eu1 N2 C12 -60.50(16)
N1 Eu1 N2 C12 13.87(15)
C2 N1 C1 C5 0.0(3)
Eu1 N1 C1 C5 -169.14(16)
C2 N1 C1 C12 -179.9(2)
Eu1 N1 C1 C12 11.0(3)
C1 N1 C2 C3 0.8(4)
Eu1 N1 C2 C3 169.6(2)
N1 C2 C3 C4 -0.8(5)
C2 C3 C4 C5 0.1(4)
C3 C4 C5 C1 0.6(4)
C3 C4 C5 C6 -178.3(3)
N1 C1 C5 C4 -0.7(3)
C12 C1 C5 C4 179.2(2)
N1 C1 C5 C6 178.3(2)
C12 C1 C5 C6 -1.8(3)
C4 C5 C6 C7 179.9(2)
C1 C5 C6 C7 0.9(4)
C5 C6 C7 C8 0.5(4)
C6 C7 C8 C9 178.0(2)
C6 C7 C8 C12 -1.0(3)
C12 C8 C9 C10 2.7(3)
C7 C8 C9 C10 -176.3(2)
C8 C9 C10 C11 -2.8(4)
C12 N2 C11 C10 2.1(4)
Eu1 N2 C11 C10 -166.46(19)
C9 C10 C11 N2 0.4(4)
C11 N2 C12 C8 -2.1(3)
Eu1 N2 C12 C8 166.68(16)
C11 N2 C12 C1 176.6(2)
Eu1 N2 C12 C1 -14.6(3)
C9 C8 C12 N2 -0.2(3)
C7 C8 C12 N2 178.8(2)
C9 C8 C12 C1 -178.9(2)
C7 C8 C12 C1 0.1(3)
N1 C1 C12 N2 2.4(3)
C5 C1 C12 N2 -177.5(2)
N1 C1 C12 C8 -178.9(2)
C5 C1 C12 C8 1.2(3)
O6 Eu1 O1 C13 -13.5(2)
O5 Eu1 O1 C13 -153.12(18)
O4 Eu1 O1 C13 88.9(2)
O2 Eu1 O1 C13 23.8(2)
O3 Eu1 O1 C13 152.9(2)
N2 Eu1 O1 C13 -56.5(2)
N1 Eu1 O1 C13 -121.6(2)
O6 Eu1 O2 C15 144.1(2)
O5 Eu1 O2 C15 163.27(18)
O4 Eu1 O2 C15 -138.1(2)
O3 Eu1 O2 C15 -78.0(2)
O1 Eu1 O2 C15 -13.2(2)
N2 Eu1 O2 C15 68.6(2)
N1 Eu1 O2 C15 30.5(2)
Eu1 O1 C13 C14 -27.9(3)
Eu1 O1 C13 C16 149.59(15)
O1 C13 C14 C15 10.1(4)
C16 C13 C14 C15 -167.2(2)
Eu1 O2 C15 C14 7.1(3)
Eu1 O2 C15 C22 -170.79(14)
C13 C14 C15 O2 -0.3(4)
C13 C14 C15 C22 177.6(2)
O1 C13 C16 C21 -12.4(3)
C14 C13 C16 C21 165.2(2)
O1 C13 C16 C17 170.3(2)
C14 C13 C16 C17 -12.1(3)
C21 C16 C17 C18 -0.9(4)
C13 C16 C17 C18 176.4(3)
C16 C17 C18 C19 0.1(5)
C17 C18 C19 C20 0.4(6)
C18 C19 C20 C21 -0.1(5)
C19 C20 C21 C16 -0.7(5)
C17 C16 C21 C20 1.2(4)
C13 C16 C21 C20 -176.2(2)
O2 C15 C22 C27 31.3(3)
C14 C15 C22 C27 -146.7(2)
O2 C15 C22 C23 -144.4(2)
C14 C15 C22 C23 37.6(3)
C27 C22 C23 C24 -3.1(4)
C15 C22 C23 C24 172.6(2)
C22 C23 C24 C25 0.8(4)
C23 C24 C25 C26 2.5(5)
C24 C25 C26 C27 -3.5(4)
C25 C26 C27 C22 1.1(4)
C23 C22 C27 C26 2.2(4)
C15 C22 C27 C26 -173.7(2)
O6 Eu1 O3 C28 10.7(2)
O5 Eu1 O3 C28 54.16(18)
O4 Eu1 O3 C28 -33.63(18)
O2 Eu1 O3 C28 -96.77(18)
O1 Eu1 O3 C28 -156.99(19)
N2 Eu1 O3 C28 148.48(17)
N1 Eu1 O3 C28 131.29(19)
O6 Eu1 O4 C30 -119.8(2)
O5 Eu1 O4 C30 -47.45(19)
O2 Eu1 O4 C30 160.1(2)
O3 Eu1 O4 C30 30.47(19)
O1 Eu1 O4 C30 99.01(19)
N2 Eu1 O4 C30 -151.65(18)
N1 Eu1 O4 C30 -1.5(3)
Eu1 O3 C28 C29 27.1(3)
Eu1 O3 C28 C31 -155.45(14)
O3 C28 C29 C30 2.7(4)
C31 C28 C29 C30 -174.6(2)
Eu1 O4 C30 C29 -19.3(3)
Eu1 O4 C30 C37 161.01(14)
C28 C29 C30 O4 -7.2(4)
C28 C29 C30 C37 172.4(2)
O3 C28 C31 C36 -33.5(3)
C29 C28 C31 C36 144.1(2)
O3 C28 C31 C32 146.9(2)
C29 C28 C31 C32 -35.5(3)
C36 C31 C32 C33 -0.2(4)
C28 C31 C32 C33 179.4(2)
C31 C32 C33 C34 -1.7(4)
C32 C33 C34 C35 1.7(4)
C33 C34 C35 C36 0.4(4)
C34 C35 C36 C31 -2.4(4)
C32 C31 C36 C35 2.3(4)
C28 C31 C36 C35 -177.4(2)
O4 C30 C37 C42 -24.6(3)
C29 C30 C37 C42 155.7(2)
O4 C30 C37 C38 152.9(2)
C29 C30 C37 C38 -26.8(3)
C42 C37 C38 C39 -0.4(4)
C30 C37 C38 C39 -177.9(3)
C37 C38 C39 C40 -0.3(5)
C38 C39 C40 C41 0.4(5)
C39 C40 C41 C42 0.3(5)
C38 C37 C42 C41 1.1(4)
C30 C37 C42 C41 178.7(3)
C40 C41 C42 C37 -1.0(5)
O6 Eu1 O5 C43 29.73(19)
O4 Eu1 O5 C43 -47.31(19)
O2 Eu1 O5 C43 10.0(2)
O3 Eu1 O5 C43 -120.4(2)
O1 Eu1 O5 C43 -175.47(17)
N2 Eu1 O5 C43 96.8(2)
N1 Eu1 O5 C43 153.9(2)
O5 Eu1 O6 C45 -32.92(18)
O4 Eu1 O6 C45 55.32(19)
O2 Eu1 O6 C45 136.3(2)
O3 Eu1 O6 C45 11.9(2)
O1 Eu1 O6 C45 172.26(17)
N2 Eu1 O6 C45 -143.6(2)
N1 Eu1 O6 C45 -96.17(19)
Eu1 O5 C43 C44 -20.5(3)
Eu1 O5 C43 C46 159.61(14)
O5 C43 C44 C45 -4.2(4)
C46 C43 C44 C45 175.7(2)
Eu1 O6 C45 C44 27.5(3)
Eu1 O6 C45 C52 -151.27(15)
C43 C44 C45 O6 0.6(4)
C43 C44 C45 C52 179.3(2)
O5 C43 C46 C47 166.5(2)
C44 C43 C46 C47 -13.4(3)
O5 C43 C46 C51 -12.5(3)
C44 C43 C46 C51 167.6(2)
C51 C46 C47 C48 1.0(3)
C43 C46 C47 C48 -178.0(2)
C46 C47 C48 C49 -0.9(4)
C47 C48 C49 C50 0.0(4)
C48 C49 C50 C51 0.8(4)
C49 C50 C51 C46 -0.7(4)
C47 C46 C51 C50 -0.2(3)
C43 C46 C51 C50 178.9(2)
O6 C45 C52 C53 -153.6(2)
C44 C45 C52 C53 27.6(3)
O6 C45 C52 C57 26.1(3)
C44 C45 C52 C57 -152.7(2)
C57 C52 C53 C54 0.2(4)
C45 C52 C53 C54 179.9(2)
C52 C53 C54 C55 0.7(4)
C53 C54 C55 C56 -1.0(5)
C54 C55 C56 C57 0.4(5)
C55 C56 C57 C52 0.6(5)
C53 C52 C57 C56 -0.8(4)
C45 C52 C57 C56 179.4(3)
